data_7115556
loop_
_publ_author_name
'Chen, Qi'
'Meng, Yin-Shan'
'Zhang, Yi-Quan'
'Jiang, Shang-Da'
'Sun, Hao-Ling'
'Gao, Song'

_publ_section_title
;
 A 1D dysprosium chain with slow magnetic relaxation constructed from a
 pyridine-N-oxide ligand
;
_journal_coden_ASTM CHCOFS
_journal_issue 72
_journal_name_full
;
 Chemical Communications (Cambridge, United Kingdom)
;
_journal_page_first 10434
_journal_page_last 10437
_journal_paper_doi 10.1039/c4cc03536d
_journal_volume 50
_journal_year 2014
_chemical_formula_sum 'C13 H20 Cl2 Dy N3 O8'
_chemical_formula_weight 579.72
_space_group_IT_number 61
_symmetry_cell_setting orthorhombic
_symmetry_space_group_name_Hall '-P 2ac 2ab'
_symmetry_space_group_name_H-M 'P b c a'
_atom_sites_solution_hydrogens geom
_atom_sites_solution_primary direct
_atom_sites_solution_secondary difmap
_audit_creation_method SHELXL-97
_cell_angle_alpha 90.00
_cell_angle_beta 90.00
_cell_angle_gamma 90.00
_cell_formula_units_Z 8
_cell_length_a 14.9729(6)
_cell_length_b 14.7878(6)
_cell_length_c 17.7603(7)
_cell_measurement_reflns_used 9990
_cell_measurement_temperature 296(2)
_cell_measurement_theta_max 27.59
_cell_measurement_theta_min 2.25
_cell_volume 3932.4(3)
_computing_cell_refinement 'Bruker SMART'
_computing_data_collection 'Bruker SMART'
_computing_data_reduction 'Bruker SAINT'
_computing_molecular_graphics 'Bruker SHELXTL'
_computing_publication_material 'Bruker SHELXTL'
_computing_structure_refinement 'Bruker SHELXTL'
_computing_structure_solution 'Bruker SHELXTL'
_diffrn_ambient_temperature 296(2)
_diffrn_measured_fraction_theta_full 1.000
_diffrn_measured_fraction_theta_max 1.000
_diffrn_measurement_device_type 'CCD area detector'
_diffrn_measurement_method 'phi and omega scans'
_diffrn_radiation_monochromator graphite
_diffrn_radiation_source 'fine-focus sealed tube'
_diffrn_radiation_type MoK\a
_diffrn_radiation_wavelength 0.71073
_diffrn_reflns_av_R_equivalents 0.0247
_diffrn_reflns_av_sigmaI/netI 0.0194
_diffrn_reflns_limit_h_max 12
_diffrn_reflns_limit_h_min -19
_diffrn_reflns_limit_k_max 18
_diffrn_reflns_limit_k_min -19
_diffrn_reflns_limit_l_max 23
_diffrn_reflns_limit_l_min -22
_diffrn_reflns_number 22585
_diffrn_reflns_theta_full 27.60
_diffrn_reflns_theta_max 27.60
_diffrn_reflns_theta_min 2.25
_exptl_absorpt_coefficient_mu 4.117
_exptl_absorpt_correction_T_max 0.8526
_exptl_absorpt_correction_T_min 0.3714
_exptl_absorpt_correction_type multi-scan
_exptl_absorpt_process_details SADABS
_exptl_crystal_colour orange
_exptl_crystal_density_diffrn 1.958
_exptl_crystal_density_method 'not measured'
_exptl_crystal_description column
_exptl_crystal_F_000 2264
_exptl_crystal_size_max 0.30
_exptl_crystal_size_mid 0.14
_exptl_crystal_size_min 0.04
_refine_diff_density_max 0.809
_refine_diff_density_min -0.627
_refine_diff_density_rms 0.077
_refine_ls_extinction_method none
_refine_ls_goodness_of_fit_ref 1.068
_refine_ls_hydrogen_treatment mixed
_refine_ls_matrix_type full
_refine_ls_number_parameters 275
_refine_ls_number_reflns 4563
_refine_ls_number_restraints 15
_refine_ls_restrained_S_all 1.069
_refine_ls_R_factor_all 0.0269
_refine_ls_R_factor_gt 0.0207
_refine_ls_shift/su_max 0.003
_refine_ls_shift/su_mean 0.000
_refine_ls_structure_factor_coef Fsqd
_refine_ls_weighting_details 'calc w=1/[\s^2^(Fo^2^)+(0.0195P)^2^+3.8004P] where P=(Fo^2^+2Fc^2^)/3'
_refine_ls_weighting_scheme calc
_refine_ls_wR_factor_gt 0.0473
_refine_ls_wR_factor_ref 0.0497
_reflns_number_gt 3919
_reflns_number_total 4563
_reflns_threshold_expression >2sigma(I)
_cod_data_source_file c4cc03536d2.cif
_cod_data_source_block 1
_cod_original_sg_symbol_H-M Pbca
_cod_database_code 7115556

loop_
_symmetry_equiv_pos_as_xyz
'x, y, z'
'-x+1/2, -y, z+1/2'
'-x, y+1/2, -z+1/2'
'x+1/2, -y+1/2, -z'
'-x, -y, -z'
'x-1/2, y, -z-1/2'
'x, -y-1/2, z-1/2'
'-x-1/2, y-1/2, z'

loop_
_atom_site_label
_atom_site_type_symbol
_atom_site_fract_x
_atom_site_fract_y
_atom_site_fract_z
_atom_site_U_iso_or_equiv
_atom_site_adp_type
_atom_site_occupancy
_atom_site_symmetry_multiplicity
_atom_site_calc_flag
_atom_site_refinement_flags
C1 C 0.88680(19) 0.3916(2) 0.45704(16) 0.0380(7) Uani 1 1 d .
H1 H 0.9451 0.4127 0.4611 0.046 Uiso 1 1 calc R
C2 C 0.8384(2) 0.3760(2) 0.52069(16) 0.0435(7) Uani 1 1 d .
H2 H 0.8640 0.3858 0.5677 0.052 Uiso 1 1 calc R
C3 C 0.7514(2) 0.3457(2) 0.51562(16) 0.0441(7) Uani 1 1 d .
H3 H 0.7183 0.3332 0.5587 0.053 Uiso 1 1 calc R
C4 C 0.7152(2) 0.3344(2) 0.44509(16) 0.0384(7) Uani 1 1 d .
H4 H 0.6562 0.3154 0.4405 0.046 Uiso 1 1 calc R
C5 C 0.76450(17) 0.35074(18) 0.38110(14) 0.0288(5) Uani 1 1 d .
C6 C 0.71844(18) 0.34391(18) 0.30687(14) 0.0292(5) Uani 1 1 d .
C7 C 0.75446(18) 0.39206(19) 0.11940(15) 0.0322(6) Uani 1 1 d .
H7 H 0.8134 0.4104 0.1260 0.039 Uiso 1 1 calc R
C8 C 0.71926(18) 0.39293(18) 0.04439(14) 0.0311(6) Uani 1 1 d .
C9 C 0.77755(19) 0.4214(2) -0.01350(16) 0.0374(6) Uani 1 1 d .
H9 H 0.8354 0.4390 -0.0015 0.045 Uiso 1 1 calc R
C10 C 0.7502(2) 0.4235(2) -0.08704(16) 0.0402(7) Uani 1 1 d .
H10 H 0.7895 0.4415 -0.1247 0.048 Uiso 1 1 calc R
C11 C 0.6633(2) 0.3986(2) -0.10508(16) 0.0406(7) Uani 1 1 d .
H11 H 0.6445 0.4004 -0.1550 0.049 Uiso 1 1 calc R
C12 C 0.6049(2) 0.3713(2) -0.05005(15) 0.0370(6) Uani 1 1 d .
H12 H 0.5468 0.3557 -0.0633 0.044 Uiso 1 1 calc R
C13 C 0.63089(18) 0.36637(18) 0.02573(14) 0.0305(5) Uani 1 1 d .
Cl1 Cl 0.31962(5) 0.36398(5) 0.78032(4) 0.04147(16) Uani 1 1 d .
Cl2 Cl 0.97014(6) 0.52627(6) 0.10636(5) 0.0574(2) Uani 1 1 d .
Dy1 Dy 0.548121(7) 0.319316(8) 0.197211(6) 0.02550(5) Uani 1 1 d .
N1 N 0.85156(14) 0.37696(14) 0.38825(12) 0.0282(4) Uani 1 1 d .
N2 N 0.75903(14) 0.37267(15) 0.24553(12) 0.0306(5) Uani 1 1 d .
H2A H 0.8127 0.3934 0.2467 0.037 Uiso 1 1 calc R
N3 N 0.71050(14) 0.36776(15) 0.17858(12) 0.0288(5) Uani 1 1 d .
O1 O 0.90268(12) 0.39084(13) 0.32818(10) 0.0329(4) Uani 1 1 d .
O2 O 0.64064(14) 0.31443(14) 0.30589(10) 0.0399(5) Uani 1 1 d .
O3 O 0.57497(13) 0.33697(15) 0.07720(10) 0.0385(5) Uani 1 1 d .
O4 O 0.55357(15) 0.47036(15) 0.23964(16) 0.0542(6) Uani 1 1 d D
O5 O 0.45819(14) 0.28897(18) 0.30626(11) 0.0434(5) Uani 1 1 d D
O6 O 0.44378(13) 0.20692(14) 0.15069(12) 0.0373(4) Uani 1 1 d D
O7 O 0.62111(15) 0.17813(14) 0.19571(13) 0.0457(5) Uani 1 1 d D
O8 O 0.4870(2) 0.32039(17) 0.45874(15) 0.0605(7) Uani 1 1 d D
H4A H 0.592(2) 0.516(2) 0.224(2) 0.085(5) Uiso 1 1 d D
H5A H 0.421(3) 0.238(2) 0.302(2) 0.085(5) Uiso 1 1 d D
H6A H 0.397(2) 0.192(2) 0.183(2) 0.085(5) Uiso 1 1 d D
H7A H 0.6820(14) 0.175(3) 0.207(2) 0.085(5) Uiso 1 1 d D
H6B H 0.468(2) 0.1559(19) 0.129(2) 0.085(5) Uiso 1 1 d D
H7B H 0.603(2) 0.127(2) 0.171(2) 0.085(5) Uiso 1 1 d D
H5B H 0.472(3) 0.294(3) 0.3573(12) 0.085(5) Uiso 1 1 d D
H4B H 0.528(3) 0.488(3) 0.2855(15) 0.085(5) Uiso 1 1 d D
H8A H 0.489(3) 0.3818(12) 0.472(2) 0.085(5) Uiso 1 1 d D
H8B H 0.479(3) 0.288(2) 0.5031(16) 0.085(5) Uiso 1 1 d D

loop_
_atom_site_aniso_label
_atom_site_aniso_U_11
_atom_site_aniso_U_22
_atom_site_aniso_U_33
_atom_site_aniso_U_23
_atom_site_aniso_U_13
_atom_site_aniso_U_12
C1 0.0296(14) 0.0492(18) 0.0353(15) -0.0052(13) -0.0063(12) 0.0055(12)
C2 0.0454(18) 0.060(2) 0.0252(13) -0.0052(13) -0.0058(12) 0.0088(15)
C3 0.0495(18) 0.0568(19) 0.0261(14) 0.0021(13) 0.0077(13) -0.0027(15)
C4 0.0382(15) 0.0436(17) 0.0333(15) 0.0004(12) 0.0024(12) -0.0059(13)
C5 0.0309(13) 0.0274(13) 0.0282(12) -0.0008(10) -0.0026(11) -0.0011(10)
C6 0.0286(13) 0.0311(13) 0.0280(13) -0.0011(10) -0.0018(11) -0.0002(10)
C7 0.0252(12) 0.0378(14) 0.0336(13) 0.0040(12) 0.0009(11) 0.0005(11)
C8 0.0305(13) 0.0346(14) 0.0282(13) 0.0038(11) 0.0028(11) 0.0038(11)
C9 0.0328(14) 0.0439(16) 0.0355(15) 0.0041(13) 0.0051(12) 0.0022(12)
C10 0.0456(16) 0.0434(16) 0.0315(14) 0.0050(13) 0.0131(13) 0.0042(13)
C11 0.0557(19) 0.0388(16) 0.0273(14) -0.0004(12) 0.0025(13) 0.0055(14)
C12 0.0370(15) 0.0411(16) 0.0328(14) -0.0025(12) -0.0017(12) 0.0006(12)
C13 0.0312(13) 0.0312(14) 0.0290(13) 0.0007(11) 0.0025(11) 0.0036(11)
Cl1 0.0360(4) 0.0457(4) 0.0427(4) 0.0012(3) 0.0064(3) -0.0015(3)
Cl2 0.0642(5) 0.0434(4) 0.0645(5) -0.0145(4) -0.0104(4) -0.0019(4)
Dy1 0.02239(7) 0.02974(7) 0.02437(7) -0.00060(5) 0.00124(4) -0.00307(5)
N1 0.0270(11) 0.0301(11) 0.0276(10) -0.0013(9) -0.0002(9) 0.0048(9)
N2 0.0235(10) 0.0392(13) 0.0292(11) 0.0007(10) -0.0030(9) -0.0053(9)
N3 0.0254(11) 0.0344(12) 0.0266(11) 0.0002(9) -0.0024(9) -0.0021(9)
O1 0.0252(9) 0.0452(11) 0.0282(9) 0.0021(8) 0.0034(8) 0.0023(8)
O2 0.0312(10) 0.0591(13) 0.0295(10) 0.0035(9) -0.0010(8) -0.0145(9)
O3 0.0289(9) 0.0606(13) 0.0261(10) 0.0059(9) 0.0000(8) -0.0041(9)
O4 0.0468(14) 0.0388(12) 0.0768(17) -0.0186(12) 0.0123(12) -0.0105(10)
O5 0.0394(12) 0.0593(14) 0.0313(11) 0.0017(10) 0.0021(9) -0.0150(10)
O6 0.0354(11) 0.0337(10) 0.0429(12) -0.0026(9) -0.0021(9) -0.0055(8)
O7 0.0371(12) 0.0394(12) 0.0607(15) -0.0089(10) -0.0109(10) 0.0069(9)
O8 0.0752(18) 0.0522(15) 0.0541(15) -0.0076(12) 0.0042(14) 0.0032(14)

loop_
_atom_type_symbol
_atom_type_description
_atom_type_scat_dispersion_real
_atom_type_scat_dispersion_imag
_atom_type_scat_source
C C 0.0033 0.0016 'International Tables Vol C Tables 4.2.6.8 and 6.1.1.4'
H H 0.0000 0.0000 'International Tables Vol C Tables 4.2.6.8 and 6.1.1.4'
N N 0.0061 0.0033 'International Tables Vol C Tables 4.2.6.8 and 6.1.1.4'
O O 0.0106 0.0060 'International Tables Vol C Tables 4.2.6.8 and 6.1.1.4'
Cl Cl 0.1484 0.1585 'International Tables Vol C Tables 4.2.6.8 and 6.1.1.4'
Dy Dy -0.1892 4.4098 'International Tables Vol C Tables 4.2.6.8 and 6.1.1.4'

loop_
_geom_angle_atom_site_label_1
_geom_angle_atom_site_label_2
_geom_angle_atom_site_label_3
_geom_angle
_geom_angle_site_symmetry_1
_geom_angle_site_symmetry_3
N1 C1 C2 121.1(3) . .
C1 C2 C3 120.2(3) . .
C4 C3 C2 118.1(3) . .
C3 C4 C5 121.3(3) . .
N1 C5 C4 119.0(2) . .
N1 C5 C6 122.9(2) . .
C4 C5 C6 118.0(2) . .
O2 C6 N2 122.2(2) . .
O2 C6 C5 118.0(2) . .
N2 C6 C5 119.7(2) . .
N3 C7 C8 124.9(2) . .
C9 C8 C13 119.2(2) . .
C9 C8 C7 116.9(2) . .
C13 C8 C7 123.9(2) . .
C10 C9 C8 121.1(3) . .
C9 C10 C11 119.6(3) . .
C12 C11 C10 120.7(3) . .
C11 C12 C13 121.5(3) . .
O3 C13 C12 120.5(2) . .
O3 C13 C8 121.5(2) . .
C12 C13 C8 117.9(2) . .
O3 Dy1 O7 90.54(8) . .
O3 Dy1 O4 101.08(9) . .
O7 Dy1 O4 145.74(8) . .
O3 Dy1 O2 133.52(7) . .
O7 Dy1 O2 73.26(8) . .
O4 Dy1 O2 75.47(9) . .
O3 Dy1 O5 155.85(7) . .
O7 Dy1 O5 95.95(9) . .
O4 Dy1 O5 86.49(9) . .
O2 Dy1 O5 70.50(7) . .
O3 Dy1 O6 82.42(7) . .
O7 Dy1 O6 71.81(7) . .
O4 Dy1 O6 141.25(8) . .
O2 Dy1 O6 129.13(7) . .
O5 Dy1 O6 77.61(7) . .
O3 Dy1 O1 86.14(7) . 6_556
O7 Dy1 O1 142.04(7) . 6_556
O4 Dy1 O1 71.48(7) . 6_556
O2 Dy1 O1 132.62(7) . 6_556
O5 Dy1 O1 74.46(7) . 6_556
O6 Dy1 O1 70.27(7) . 6_556
O3 Dy1 N3 70.44(7) . .
O7 Dy1 N3 78.80(8) . .
O4 Dy1 N3 75.11(7) . .
O2 Dy1 N3 63.85(7) . .
O5 Dy1 N3 133.65(7) . .
O6 Dy1 N3 139.50(7) . .
O1 Dy1 N3 134.19(7) 6_556 .
O1 N1 C1 118.5(2) . .
O1 N1 C5 121.3(2) . .
C1 N1 C5 120.2(2) . .
C6 N2 N3 116.6(2) . .
C7 N3 N2 114.4(2) . .
C7 N3 Dy1 131.94(17) . .
N2 N3 Dy1 113.55(15) . .
N1 O1 Dy1 126.16(14) . 6_656
C6 O2 Dy1 123.13(17) . .
C13 O3 Dy1 146.69(18) . .

loop_
_geom_bond_atom_site_label_1
_geom_bond_atom_site_label_2
_geom_bond_distance
_geom_bond_site_symmetry_2
C1 N1 1.348(3) .
C1 C2 1.363(4) .
C2 C3 1.380(4) .
C3 C4 1.375(4) .
C4 C5 1.377(4) .
C5 N1 1.366(3) .
C5 C6 1.491(3) .
C6 O2 1.244(3) .
C6 N2 1.318(3) .
C7 N3 1.291(3) .
C7 C8 1.433(4) .
C8 C9 1.413(4) .
C8 C13 1.419(4) .
C9 C10 1.369(4) .
C10 C11 1.390(4) .
C11 C12 1.372(4) .
C12 C13 1.403(4) .
C13 O3 1.314(3) .
Dy1 O3 2.1846(19) .
Dy1 O7 2.357(2) .
Dy1 O4 2.359(2) .
Dy1 O2 2.3769(19) .
Dy1 O5 2.4011(19) .
Dy1 O6 2.4261(19) .
Dy1 O1 2.4625(18) 6_556
Dy1 N3 2.556(2) .
N1 O1 1.329(3) .
N2 N3 1.395(3) .
O1 Dy1 2.4625(18) 6_656
